data_7230129
loop_
_publ_author_name
'Ghanbari, Bahram'
'Shahhoseini, Leila'
'Owczarzak, Agata'
'Kubicki, Maciej'
'Kia, Reza'
'Raithby, Paul R.'

_publ_section_title
;
 Synthesis, X-ray crystallography, thermogravimetric analysis and
 spectroscopic characterization of isostructural one-dimensional
 coordination polymers as sorbents for some anions
;
_journal_issue 13
_journal_name_full CrystEngComm
_journal_page_first 1783
_journal_paper_doi 10.1039/C7CE02017A
_journal_volume 20
_journal_year 2018
_chemical_formula_moiety 'C62 H68 Cl2 N8 O4 Pb'
_chemical_formula_sum 'C62 H68 Cl2 N8 O4 Pb'
_chemical_formula_weight 1267.33
_space_group_crystal_system monoclinic
_space_group_IT_number 14
_space_group_name_Hall '-P 2yn'
_space_group_name_H-M_alt 'P 1 21/n 1'
_symmetry_space_group_name_Hall '-P 2yn'
_symmetry_space_group_name_H-M 'P 1 21/n 1'
_atom_sites_solution_hydrogens geom
_audit_creation_method SHELXL-2014/7
_audit_update_record
;
2017-10-02 deposited with the CCDC.
2018-02-12 downloaded from the CCDC.
;
_cell_angle_alpha 90
_cell_angle_beta 92.038(2)
_cell_angle_gamma 90
_cell_formula_units_Z 2
_cell_length_a 8.6900(2)
_cell_length_b 23.6505(4)
_cell_length_c 13.7975(3)
_cell_measurement_reflns_used 5102
_cell_measurement_temperature 100(1)
_cell_measurement_theta_max 27.9320
_cell_measurement_theta_min 3.2990
_cell_volume 2833.91(10)
_computing_cell_refinement 'CrysAlisPro 1.171.38.43 (Rigaku OD, 2015)'
_computing_data_collection 'CrysAlisPro 1.171.38.43 (Rigaku OD, 2015)'
_computing_data_reduction 'CrysAlisPro 1.171.38.43 (Rigaku OD, 2015)'
_computing_molecular_graphics 'Mercury (MacRae et al., 2009)'
_computing_publication_material 'SHELXL (Sheldrick, 2015)'
_computing_structure_refinement 'SHELXL (Sheldrick, 2015)'
_computing_structure_solution 'SHELXT (Sheldrick, 2015)'
_diffrn_ambient_environment N~2~
_diffrn_ambient_temperature 100(1)
_diffrn_detector 'CCD plate'
_diffrn_detector_area_resol_mean 16.1544
_diffrn_detector_type Eos
_diffrn_measured_fraction_theta_full 0.999
_diffrn_measured_fraction_theta_max 0.841
_diffrn_measurement_device 'four-circle diffractometer'
_diffrn_measurement_device_type 'Xcalibur, Eos'
_diffrn_measurement_method '/w scan'
_diffrn_radiation_monochromator graphite
_diffrn_radiation_probe x-ray
_diffrn_radiation_type 'Mo K\a'
_diffrn_radiation_wavelength 0.71073
_diffrn_reflns_av_R_equivalents 0.0310
_diffrn_reflns_av_unetI/netI 0.0541
_diffrn_reflns_Laue_measured_fraction_full 0.999
_diffrn_reflns_Laue_measured_fraction_max 0.841
_diffrn_reflns_limit_h_max 9
_diffrn_reflns_limit_h_min -10
_diffrn_reflns_limit_k_max 28
_diffrn_reflns_limit_k_min -27
_diffrn_reflns_limit_l_max 17
_diffrn_reflns_limit_l_min -17
_diffrn_reflns_number 12499
_diffrn_reflns_point_group_measured_fraction_full 0.999
_diffrn_reflns_point_group_measured_fraction_max 0.841
_diffrn_reflns_theta_full 25.000
_diffrn_reflns_theta_max 28.237
_diffrn_reflns_theta_min 2.816
_diffrn_source 'fine-focus sealed X-ray tube'
_diffrn_source_type 'Enhance (Mo) X-ray Source'
_exptl_absorpt_coefficient_mu 3.126
_exptl_absorpt_correction_T_max 1.00000
_exptl_absorpt_correction_T_min 0.76267
_exptl_absorpt_correction_type multi-scan
_exptl_absorpt_process_details
;
CrysAlisPro 1.171.38.43 (Rigaku Oxford Diffraction, 2015)
Empirical absorption correction using spherical harmonics,
 implemented in SCALE3 ABSPACK scaling algorithm.
;
_exptl_crystal_colour colourless
_exptl_crystal_density_diffrn 1.485
_exptl_crystal_description block
_exptl_crystal_F_000 1288
_exptl_crystal_size_max 0.2
_exptl_crystal_size_mid 0.2
_exptl_crystal_size_min 0.1
_refine_diff_density_max 0.969
_refine_diff_density_min -0.817
_refine_diff_density_rms 0.088
_refine_ls_extinction_method none
_refine_ls_goodness_of_fit_ref 1.006
_refine_ls_hydrogen_treatment constr
_refine_ls_matrix_type full
_refine_ls_number_parameters 349
_refine_ls_number_reflns 5895
_refine_ls_number_restraints 0
_refine_ls_restrained_S_all 1.006
_refine_ls_R_factor_all 0.0500
_refine_ls_R_factor_gt 0.0290
_refine_ls_shift/su_max 0.001
_refine_ls_shift/su_mean 0.000
_refine_ls_structure_factor_coef Fsqd
_refine_ls_weighting_details 'w=1/[\s^2^(Fo^2^)+(0.0150P)^2^] where P=(Fo^2^+2Fc^2^)/3'
_refine_ls_weighting_scheme calc
_refine_ls_wR_factor_gt 0.0481
_refine_ls_wR_factor_ref 0.0522
_reflns_Friedel_coverage 0.000
_reflns_number_gt 4374
_reflns_number_total 5895
_reflns_threshold_expression 'I > 2\s(I)'
_cod_data_source_file c7ce02017a2.cif
_cod_data_source_block 5_dmso
_cod_depositor_comments 'Adding full bibliography for 7230123--7230129.cif.'
_cod_database_code 7230129
_shelx_shelxl_version_number 2014/7
_shelx_space_group_comment
;
The symmetry employed for this shelxl refinement is uniquely defined
by the following loop, which should always be used as a source of
symmetry information in preference to the above space-group names.
They are only intended as comments.
;

loop_
_space_group_symop_operation_xyz
'x, y, z'
'-x+1/2, y+1/2, -z+1/2'
'-x, -y, -z'
'x-1/2, -y-1/2, z-1/2'

loop_
_atom_site_label
_atom_site_type_symbol
_atom_site_fract_x
_atom_site_fract_y
_atom_site_fract_z
_atom_site_U_iso_or_equiv
_atom_site_adp_type
_atom_site_occupancy
_atom_site_site_symmetry_order
_atom_site_calc_flag
_atom_site_refinement_flags_posn
_atom_site_refinement_flags_adp
_atom_site_refinement_flags_occupancy
Pb1 Pb 0.0000 0.5000 1.0000 0.01610(5) Uani 1 2 d S . P
Cl1 Cl -0.26389(10) 0.44877(3) 1.07446(6) 0.02591(19) Uani 1 1 d . . .
O1 O 0.5335(3) 0.32771(8) 0.82174(16) 0.0243(5) Uani 1 1 d . . .
C2 C 0.5903(4) 0.38423(12) 0.8369(2) 0.0271(8) Uani 1 1 d . . .
H2A H 0.6484 0.3867 0.8998 0.033 Uiso 1 1 calc R U .
H2B H 0.5034 0.4113 0.8377 0.033 Uiso 1 1 calc R U .
C3 C 0.6931(4) 0.39788(14) 0.7555(3) 0.0288(9) Uani 1 1 d . . .
H3A H 0.7499 0.4333 0.7701 0.035 Uiso 1 1 calc R U .
H3B H 0.7692 0.3672 0.7481 0.035 Uiso 1 1 calc R U .
O4 O 0.6022(3) 0.40426(8) 0.66701(17) 0.0257(6) Uani 1 1 d . . .
C5 C 0.6817(4) 0.41773(12) 0.5854(3) 0.0230(8) Uani 1 1 d . . .
C6 C 0.5913(4) 0.42864(11) 0.5011(3) 0.0201(8) Uani 1 1 d . . .
C7 C 0.4174(4) 0.42234(12) 0.4960(2) 0.0231(9) Uani 1 1 d . . .
H7A H 0.3785 0.4294 0.5615 0.028 Uiso 1 1 calc R U .
H7B H 0.3743 0.4522 0.4526 0.028 Uiso 1 1 calc R U .
N8 N 0.3566(3) 0.36703(9) 0.46168(19) 0.0189(6) Uani 1 1 d . . .
C9 C 0.4002(4) 0.32060(11) 0.5277(2) 0.0187(7) Uani 1 1 d . . .
H9A H 0.4127 0.3356 0.5945 0.022 Uiso 1 1 calc R U .
H9B H 0.5007 0.3050 0.5090 0.022 Uiso 1 1 calc R U .
C10 C 0.2803(4) 0.27284(12) 0.5262(2) 0.0196(7) Uani 1 1 d . . .
H10A H 0.1770 0.2886 0.5378 0.023 Uiso 1 1 calc R U .
H10B H 0.2767 0.2542 0.4619 0.023 Uiso 1 1 calc R U .
C11 C 0.3235(4) 0.22989(11) 0.6047(2) 0.0192(7) Uani 1 1 d . . .
H11A H 0.2540 0.1968 0.5985 0.023 Uiso 1 1 calc R U .
H11B H 0.4301 0.2166 0.5958 0.023 Uiso 1 1 calc R U .
N12 N 0.3122(3) 0.25454(9) 0.70203(19) 0.0167(6) Uani 1 1 d . . .
C13 C 0.4085(4) 0.22371(12) 0.7735(2) 0.0208(8) Uani 1 1 d . . .
H13A H 0.5168 0.2247 0.7536 0.025 Uiso 1 1 calc R U .
H13B H 0.3754 0.1837 0.7746 0.025 Uiso 1 1 calc R U .
C14 C 0.3997(4) 0.24811(12) 0.8744(2) 0.0197(7) Uani 1 1 d . . .
C15 C 0.4573(4) 0.30256(12) 0.8953(2) 0.0215(8) Uani 1 1 d . . .
C16 C 0.4368(4) 0.32702(13) 0.9856(2) 0.0248(8) Uani 1 1 d . . .
H16 H 0.4736 0.3641 0.9990 0.030 Uiso 1 1 calc R U .
C17 C 0.3618(4) 0.29662(13) 1.0560(2) 0.0261(8) Uani 1 1 d . . .
H17 H 0.3457 0.3136 1.1172 0.031 Uiso 1 1 calc R U .
C18 C 0.3104(4) 0.24228(13) 1.0385(2) 0.0245(8) Uani 1 1 d . . .
H18 H 0.2621 0.2214 1.0877 0.029 Uiso 1 1 calc R U .
C19 C 0.3305(4) 0.21857(12) 0.9477(2) 0.0229(8) Uani 1 1 d . . .
H19 H 0.2958 0.1811 0.9355 0.027 Uiso 1 1 calc R U .
C20 C 0.8403(4) 0.42149(12) 0.5844(3) 0.0284(9) Uani 1 1 d . . .
H20 H 0.9002 0.4139 0.6419 0.034 Uiso 1 1 calc R U .
C21 C 0.9122(4) 0.43621(13) 0.5002(3) 0.0319(9) Uani 1 1 d . . .
H21 H 1.0214 0.4372 0.4993 0.038 Uiso 1 1 calc R U .
C22 C 0.8259(4) 0.44949(13) 0.4177(3) 0.0294(9) Uani 1 1 d . . .
H22 H 0.8749 0.4611 0.3606 0.035 Uiso 1 1 calc R U .
C23 C 0.6673(4) 0.44581(12) 0.4189(3) 0.0258(8) Uani 1 1 d . . .
H23 H 0.6082 0.4553 0.3619 0.031 Uiso 1 1 calc R U .
C24 C 0.4005(4) 0.35410(12) 0.3628(2) 0.0190(7) Uani 1 1 d . . .
H24A H 0.3754 0.3141 0.3484 0.023 Uiso 1 1 calc R U .
H24B H 0.5133 0.3587 0.3585 0.023 Uiso 1 1 calc R U .
C25 C 0.3213(4) 0.39106(12) 0.2874(2) 0.0196(8) Uani 1 1 d . . .
C26 C 0.4013(4) 0.41731(12) 0.2139(2) 0.0218(8) Uani 1 1 d . . .
H26 H 0.5101 0.4143 0.2120 0.026 Uiso 1 1 calc R U .
C27 C 0.3192(4) 0.44792(12) 0.1438(2) 0.0248(8) Uani 1 1 d . . .
H27 H 0.3743 0.4657 0.0939 0.030 Uiso 1 1 calc R U .
N28 N 0.1669(3) 0.45361(10) 0.1429(2) 0.0273(7) Uani 1 1 d . . .
C29 C 0.0911(4) 0.42845(13) 0.2137(3) 0.0301(9) Uani 1 1 d . . .
H29 H -0.0179 0.4317 0.2133 0.036 Uiso 1 1 calc R U .
C30 C 0.1634(4) 0.39805(12) 0.2871(2) 0.0235(8) Uani 1 1 d . . .
H30 H 0.1052 0.3820 0.3371 0.028 Uiso 1 1 calc R U .
C31 C 0.1526(4) 0.25942(11) 0.7306(2) 0.0185(7) Uani 1 1 d . . .
H31A H 0.1259 0.2258 0.7694 0.022 Uiso 1 1 calc R U .
H31B H 0.0843 0.2597 0.6716 0.022 Uiso 1 1 calc R U .
C32 C 0.1230(4) 0.31205(11) 0.7890(2) 0.0169(7) Uani 1 1 d . . .
C33 C 0.1787(4) 0.36472(11) 0.7598(2) 0.0210(8) Uani 1 1 d . . .
H33 H 0.2389 0.3678 0.7039 0.025 Uiso 1 1 calc R U .
C34 C 0.1448(4) 0.41218(12) 0.8134(2) 0.0228(8) Uani 1 1 d . . .
H34 H 0.1852 0.4475 0.7935 0.027 Uiso 1 1 calc R U .
N35 N 0.0583(3) 0.41127(9) 0.8916(2) 0.0253(7) Uani 1 1 d . . .
C36 C 0.0046(4) 0.36081(12) 0.9191(2) 0.0247(8) Uani 1 1 d . . .
H36 H -0.0571 0.3590 0.9744 0.030 Uiso 1 1 calc R U .
C37 C 0.0353(4) 0.31113(12) 0.8702(2) 0.0207(8) Uani 1 1 d . . .
H37 H -0.0043 0.2763 0.8928 0.025 Uiso 1 1 calc R U .

loop_
_atom_site_aniso_label
_atom_site_aniso_U_11
_atom_site_aniso_U_22
_atom_site_aniso_U_33
_atom_site_aniso_U_23
_atom_site_aniso_U_13
_atom_site_aniso_U_12
Pb1 0.01759(9) 0.01352(8) 0.01746(8) -0.00144(9) 0.00429(6) 0.00072(9)
Cl1 0.0215(5) 0.0292(4) 0.0271(5) -0.0001(4) 0.0020(4) -0.0066(4)
O1 0.0275(15) 0.0200(11) 0.0254(14) -0.0061(10) 0.0022(11) -0.0079(10)
C2 0.030(2) 0.0234(18) 0.028(2) -0.0069(15) -0.0033(16) -0.0069(16)
C3 0.026(2) 0.0288(19) 0.031(2) -0.0061(17) -0.0046(18) -0.0087(17)
O4 0.0250(15) 0.0260(12) 0.0260(14) -0.0007(10) 0.0001(11) -0.0063(11)
C5 0.025(2) 0.0121(16) 0.032(2) -0.0054(14) 0.0035(17) -0.0051(14)
C6 0.021(2) 0.0065(15) 0.032(2) -0.0044(14) 0.0015(17) 0.0011(14)
C7 0.033(2) 0.0141(17) 0.022(2) -0.0032(14) 0.0012(17) 0.0064(16)
N8 0.0218(17) 0.0139(13) 0.0212(16) -0.0034(11) 0.0026(12) 0.0009(12)
C9 0.0166(19) 0.0177(16) 0.0218(19) -0.0029(14) 0.0016(14) -0.0013(14)
C10 0.021(2) 0.0201(16) 0.0179(18) -0.0047(13) 0.0041(14) -0.0027(14)
C11 0.021(2) 0.0137(15) 0.0232(19) -0.0056(13) 0.0053(15) -0.0023(14)
N12 0.0164(16) 0.0130(13) 0.0208(16) -0.0039(11) 0.0015(12) 0.0007(11)
C13 0.020(2) 0.0126(16) 0.030(2) -0.0040(14) 0.0005(16) 0.0020(14)
C14 0.0156(19) 0.0163(16) 0.027(2) -0.0021(14) -0.0050(14) 0.0037(14)
C15 0.019(2) 0.0196(16) 0.025(2) 0.0018(14) -0.0031(15) 0.0021(14)
C16 0.026(2) 0.0198(17) 0.029(2) -0.0033(15) -0.0062(16) -0.0034(15)
C17 0.029(2) 0.0261(18) 0.023(2) -0.0032(15) -0.0046(16) 0.0008(16)
C18 0.025(2) 0.0278(18) 0.020(2) 0.0028(15) -0.0046(15) -0.0031(15)
C19 0.020(2) 0.0179(16) 0.030(2) 0.0009(14) -0.0053(16) 0.0023(14)
C20 0.026(2) 0.0239(18) 0.035(2) -0.0031(16) -0.0027(17) -0.0083(16)
C21 0.024(2) 0.0240(19) 0.048(3) -0.0059(17) 0.0056(19) -0.0096(16)
C22 0.032(2) 0.0198(18) 0.037(2) -0.0065(16) 0.0090(19) -0.0102(16)
C23 0.032(2) 0.0146(16) 0.031(2) -0.0037(14) 0.0014(17) -0.0032(15)
C24 0.0176(19) 0.0139(15) 0.0253(19) -0.0046(13) 0.0012(15) -0.0007(13)
C25 0.024(2) 0.0149(15) 0.020(2) -0.0063(14) 0.0037(16) -0.0013(15)
C26 0.018(2) 0.0225(17) 0.025(2) -0.0055(15) 0.0046(15) -0.0033(15)
C27 0.030(2) 0.0182(17) 0.027(2) 0.0008(15) 0.0119(17) -0.0017(16)
N28 0.0279(19) 0.0280(15) 0.0264(18) 0.0042(13) 0.0052(14) 0.0003(14)
C29 0.022(2) 0.042(2) 0.027(2) 0.0063(17) 0.0037(16) -0.0003(17)
C30 0.022(2) 0.0263(18) 0.023(2) 0.0008(15) 0.0052(15) -0.0058(15)
C31 0.019(2) 0.0158(16) 0.0208(19) 0.0001(14) 0.0013(15) -0.0005(14)
C32 0.0165(19) 0.0142(15) 0.0199(18) 0.0011(13) 0.0006(14) 0.0027(13)
C33 0.024(2) 0.0163(15) 0.0231(19) 0.0031(14) 0.0074(15) 0.0013(14)
C34 0.025(2) 0.0150(16) 0.029(2) 0.0028(14) 0.0058(16) -0.0001(14)
N35 0.0285(18) 0.0132(13) 0.0348(18) -0.0020(12) 0.0110(14) 0.0009(12)
C36 0.026(2) 0.0213(17) 0.027(2) 0.0008(15) 0.0104(16) 0.0006(15)
C37 0.024(2) 0.0132(15) 0.025(2) 0.0019(13) 0.0030(15) 0.0003(14)

loop_
_atom_type_symbol
_atom_type_description
_atom_type_scat_dispersion_real
_atom_type_scat_dispersion_imag
_atom_type_scat_source
C C 0.0033 0.0016 'International Tables Vol C Tables 4.2.6.8 and 6.1.1.4'
H H 0.0000 0.0000 'International Tables Vol C Tables 4.2.6.8 and 6.1.1.4'
N N 0.0061 0.0033 'International Tables Vol C Tables 4.2.6.8 and 6.1.1.4'
O O 0.0106 0.0060 'International Tables Vol C Tables 4.2.6.8 and 6.1.1.4'
Cl Cl 0.1484 0.1585 'International Tables Vol C Tables 4.2.6.8 and 6.1.1.4'
Pb Pb -3.3944 10.1111 'International Tables Vol C Tables 4.2.6.8 and 6.1.1.4'

loop_
_geom_angle_atom_site_label_1
_geom_angle_atom_site_label_2
_geom_angle_atom_site_label_3
_geom_angle
_geom_angle_site_symmetry_1
_geom_angle_site_symmetry_3
N35 Pb1 N35 180.0 3_567 .
N35 Pb1 N28 88.93(8) 3_567 3_566
N35 Pb1 N28 91.07(9) . 3_566
N35 Pb1 N28 91.07(9) 3_567 1_556
N35 Pb1 N28 88.93(8) . 1_556
N28 Pb1 N28 180.0 3_566 1_556
N35 Pb1 Cl1 87.73(6) 3_567 .
N35 Pb1 Cl1 92.28(6) . .
N28 Pb1 Cl1 91.06(6) 3_566 .
N28 Pb1 Cl1 88.94(6) 1_556 .
N35 Pb1 Cl1 92.27(6) 3_567 3_567
N35 Pb1 Cl1 87.72(6) . 3_567
N28 Pb1 Cl1 88.94(6) 3_566 3_567
N28 Pb1 Cl1 91.06(6) 1_556 3_567
Cl1 Pb1 Cl1 180.0 . 3_567
C15 O1 C2 118.0(2) . .
O1 C2 C3 107.6(2) . .
O1 C2 H2A 110.2 . .
C3 C2 H2A 110.2 . .
O1 C2 H2B 110.2 . .
C3 C2 H2B 110.2 . .
H2A C2 H2B 108.5 . .
O4 C3 C2 109.6(3) . .
O4 C3 H3A 109.8 . .
C2 C3 H3A 109.8 . .
O4 C3 H3B 109.8 . .
C2 C3 H3B 109.8 . .
H3A C3 H3B 108.2 . .
C5 O4 C3 116.2(3) . .
O4 C5 C20 123.5(3) . .
O4 C5 C6 115.9(3) . .
C20 C5 C6 120.6(3) . .
C23 C6 C5 117.4(3) . .
C23 C6 C7 119.4(3) . .
C5 C6 C7 123.2(3) . .
N8 C7 C6 116.4(2) . .
N8 C7 H7A 108.2 . .
C6 C7 H7A 108.2 . .
N8 C7 H7B 108.2 . .
C6 C7 H7B 108.2 . .
H7A C7 H7B 107.3 . .
C24 N8 C9 110.6(2) . .
C24 N8 C7 112.4(2) . .
C9 N8 C7 112.4(3) . .
N8 C9 C10 112.4(3) . .
N8 C9 H9A 109.1 . .
C10 C9 H9A 109.1 . .
N8 C9 H9B 109.1 . .
C10 C9 H9B 109.1 . .
H9A C9 H9B 107.8 . .
C11 C10 C9 109.3(3) . .
C11 C10 H10A 109.8 . .
C9 C10 H10A 109.8 . .
C11 C10 H10B 109.8 . .
C9 C10 H10B 109.8 . .
H10A C10 H10B 108.3 . .
N12 C11 C10 111.3(2) . .
N12 C11 H11A 109.4 . .
C10 C11 H11A 109.4 . .
N12 C11 H11B 109.4 . .
C10 C11 H11B 109.4 . .
H11A C11 H11B 108.0 . .
C31 N12 C13 112.5(3) . .
C31 N12 C11 111.9(3) . .
C13 N12 C11 111.3(2) . .
N12 C13 C14 112.6(2) . .
N12 C13 H13A 109.1 . .
C14 C13 H13A 109.1 . .
N12 C13 H13B 109.1 . .
C14 C13 H13B 109.1 . .
H13A C13 H13B 107.8 . .
C19 C14 C15 118.2(3) . .
C19 C14 C13 121.2(3) . .
C15 C14 C13 120.6(3) . .
O1 C15 C16 124.4(3) . .
O1 C15 C14 115.1(3) . .
C16 C15 C14 120.5(3) . .
C17 C16 C15 119.3(3) . .
C17 C16 H16 120.4 . .
C15 C16 H16 120.4 . .
C18 C17 C16 121.1(3) . .
C18 C17 H17 119.4 . .
C16 C17 H17 119.4 . .
C17 C18 C19 118.9(3) . .
C17 C18 H18 120.5 . .
C19 C18 H18 120.5 . .
C14 C19 C18 121.8(3) . .
C14 C19 H19 119.1 . .
C18 C19 H19 119.1 . .
C5 C20 C21 120.3(4) . .
C5 C20 H20 119.8 . .
C21 C20 H20 119.8 . .
C22 C21 C20 120.2(4) . .
C22 C21 H21 119.9 . .
C20 C21 H21 119.9 . .
C21 C22 C23 119.4(3) . .
C21 C22 H22 120.3 . .
C23 C22 H22 120.3 . .
C22 C23 C6 122.0(4) . .
C22 C23 H23 119.0 . .
C6 C23 H23 119.0 . .
N8 C24 C25 113.2(2) . .
N8 C24 H24A 108.9 . .
C25 C24 H24A 108.9 . .
N8 C24 H24B 108.9 . .
C25 C24 H24B 108.9 . .
H24A C24 H24B 107.7 . .
C30 C25 C26 117.7(3) . .
C30 C25 C24 120.1(3) . .
C26 C25 C24 122.2(3) . .
C27 C26 C25 118.9(3) . .
C27 C26 H26 120.6 . .
C25 C26 H26 120.6 . .
N28 C27 C26 123.1(3) . .
N28 C27 H27 118.4 . .
C26 C27 H27 118.4 . .
C27 N28 C29 117.7(3) . .
C27 N28 Pb1 124.6(2) . 1_554
C29 N28 Pb1 117.3(2) . 1_554
N28 C29 C30 123.1(3) . .
N28 C29 H29 118.4 . .
C30 C29 H29 118.4 . .
C29 C30 C25 119.5(3) . .
C29 C30 H30 120.2 . .
C25 C30 H30 120.2 . .
N12 C31 C32 113.0(3) . .
N12 C31 H31A 109.0 . .
C32 C31 H31A 109.0 . .
N12 C31 H31B 109.0 . .
C32 C31 H31B 109.0 . .
H31A C31 H31B 107.8 . .
C37 C32 C33 117.0(3) . .
C37 C32 C31 122.0(3) . .
C33 C32 C31 120.9(3) . .
C34 C33 C32 119.1(3) . .
C34 C33 H33 120.4 . .
C32 C33 H33 120.4 . .
N35 C34 C33 123.7(3) . .
N35 C34 H34 118.1 . .
C33 C34 H34 118.1 . .
C34 N35 C36 116.9(3) . .
C34 N35 Pb1 124.74(18) . .
C36 N35 Pb1 118.2(2) . .
N35 C36 C37 122.9(3) . .
N35 C36 H36 118.6 . .
C37 C36 H36 118.6 . .
C32 C37 C36 120.3(3) . .
C32 C37 H37 119.9 . .
C36 C37 H37 119.9 . .

loop_
_geom_bond_atom_site_label_1
_geom_bond_atom_site_label_2
_geom_bond_distance
_geom_bond_site_symmetry_2
Pb1 N35 2.636(2) 3_567
Pb1 N35 2.636(2) .
Pb1 N28 2.644(3) 3_566
Pb1 N28 2.644(3) 1_556
Pb1 Cl1 2.8196(8) .
Pb1 Cl1 2.8196(8) 3_567
O1 C15 1.368(3) .
O1 C2 1.438(3) .
C2 C3 1.495(4) .
C2 H2A 0.9900 .
C2 H2B 0.9900 .
C3 O4 1.439(4) .
C3 H3A 0.9900 .
C3 H3B 0.9900 .
O4 C5 1.379(4) .
C5 C20 1.381(4) .
C5 C6 1.404(5) .
C6 C23 1.393(4) .
C6 C7 1.518(4) .
C7 N8 1.482(4) .
C7 H7A 0.9900 .
C7 H7B 0.9900 .
N8 C24 1.462(4) .
N8 C9 1.468(4) .
C9 C10 1.537(4) .
C9 H9A 0.9900 .
C9 H9B 0.9900 .
C10 C11 1.522(4) .
C10 H10A 0.9900 .
C10 H10B 0.9900 .
C11 N12 1.470(4) .
C11 H11A 0.9900 .
C11 H11B 0.9900 .
N12 C31 1.461(4) .
N12 C13 1.465(4) .
C13 C14 1.512(4) .
C13 H13A 0.9900 .
C13 H13B 0.9900 .
C14 C19 1.383(4) .
C14 C15 1.408(4) .
C15 C16 1.391(4) .
C16 C17 1.388(4) .
C16 H16 0.9500 .
C17 C18 1.379(4) .
C17 H17 0.9500 .
C18 C19 1.389(4) .
C18 H18 0.9500 .
C19 H19 0.9500 .
C20 C21 1.383(4) .
C20 H20 0.9500 .
C21 C22 1.377(5) .
C21 H21 0.9500 .
C22 C23 1.382(4) .
C22 H22 0.9500 .
C23 H23 0.9500 .
C24 C25 1.506(4) .
C24 H24A 0.9900 .
C24 H24B 0.9900 .
C25 C30 1.383(4) .
C25 C26 1.395(4) .
C26 C27 1.386(5) .
C26 H26 0.9500 .
C27 N28 1.330(4) .
C27 H27 0.9500 .
N28 C29 1.337(4) .
N28 Pb1 2.644(3) 1_554
C29 C30 1.375(5) .
C29 H29 0.9500 .
C30 H30 0.9500 .
C31 C32 1.509(4) .
C31 H31A 0.9900 .
C31 H31B 0.9900 .
C32 C37 1.378(4) .
C32 C33 1.400(4) .
C33 C34 1.381(4) .
C33 H33 0.9500 .
C34 N35 1.338(4) .
C34 H34 0.9500 .
N35 C36 1.341(4) .
C36 C37 1.385(4) .
C36 H36 0.9500 .
C37 H37 0.9500 .

loop_
_geom_hbond_atom_site_label_D
_geom_hbond_atom_site_label_H
_geom_hbond_atom_site_label_A
_geom_hbond_distance_DH
_geom_hbond_distance_HA
_geom_hbond_distance_DA
_geom_hbond_angle_DHA
C9 H9A O4 0.99 2.50 3.233(4) 130.9

loop_
_geom_torsion_atom_site_label_1
_geom_torsion_atom_site_label_2
_geom_torsion_atom_site_label_3
_geom_torsion_atom_site_label_4
_geom_torsion
_geom_torsion_site_symmetry_1
_geom_torsion_site_symmetry_4
C15 O1 C2 C3 169.5(3) . .
O1 C2 C3 O4 70.3(3) . .
C2 C3 O4 C5 179.2(2) . .
C3 O4 C5 C20 4.3(4) . .
C3 O4 C5 C6 -174.7(3) . .
O4 C5 C6 C23 176.1(2) . .
C20 C5 C6 C23 -2.9(4) . .
O4 C5 C6 C7 -4.2(4) . .
C20 C5 C6 C7 176.8(3) . .
C23 C6 C7 N8 86.5(4) . .
C5 C6 C7 N8 -93.2(3) . .
C6 C7 N8 C24 -61.3(3) . .
C6 C7 N8 C9 64.3(3) . .
C24 N8 C9 C10 -83.3(3) . .
C7 N8 C9 C10 150.2(3) . .
N8 C9 C10 C11 -173.2(2) . .
C9 C10 C11 N12 66.1(3) . .
C10 C11 N12 C31 76.1(3) . .
C10 C11 N12 C13 -157.1(2) . .
C31 N12 C13 C14 -53.7(3) . .
C11 N12 C13 C14 179.9(2) . .
N12 C13 C14 C19 111.7(3) . .
N12 C13 C14 C15 -66.1(4) . .
C2 O1 C15 C16 -3.0(5) . .
C2 O1 C15 C14 177.7(3) . .
C19 C14 C15 O1 175.7(3) . .
C13 C14 C15 O1 -6.5(4) . .
C19 C14 C15 C16 -3.7(5) . .
C13 C14 C15 C16 174.2(3) . .
O1 C15 C16 C17 -177.8(3) . .
C14 C15 C16 C17 1.5(5) . .
C15 C16 C17 C18 1.4(5) . .
C16 C17 C18 C19 -1.9(5) . .
C15 C14 C19 C18 3.1(5) . .
C13 C14 C19 C18 -174.7(3) . .
C17 C18 C19 C14 -0.4(5) . .
O4 C5 C20 C21 -178.8(3) . .
C6 C5 C20 C21 0.1(4) . .
C5 C20 C21 C22 2.7(5) . .
C20 C21 C22 C23 -2.5(5) . .
C21 C22 C23 C6 -0.4(5) . .
C5 C6 C23 C22 3.1(4) . .
C7 C6 C23 C22 -176.6(3) . .
C9 N8 C24 C25 163.7(3) . .
C7 N8 C24 C25 -69.8(3) . .
N8 C24 C25 C30 -49.9(4) . .
N8 C24 C25 C26 132.8(3) . .
C30 C25 C26 C27 -1.2(4) . .
C24 C25 C26 C27 176.2(3) . .
C25 C26 C27 N28 0.0(5) . .
C26 C27 N28 C29 0.1(5) . .
C26 C27 N28 Pb1 -171.8(2) . 1_554
C27 N28 C29 C30 1.0(5) . .
Pb1 N28 C29 C30 173.5(2) 1_554 .
N28 C29 C30 C25 -2.2(5) . .
C26 C25 C30 C29 2.2(4) . .
C24 C25 C30 C29 -175.2(3) . .
C13 N12 C31 C32 90.4(3) . .
C11 N12 C31 C32 -143.5(3) . .
N12 C31 C32 C37 -136.9(3) . .
N12 C31 C32 C33 46.0(4) . .
C37 C32 C33 C34 0.6(5) . .
C31 C32 C33 C34 177.8(3) . .
C32 C33 C34 N35 -1.3(5) . .
C33 C34 N35 C36 1.0(5) . .
C33 C34 N35 Pb1 177.4(3) . .
C34 N35 C36 C37 0.0(5) . .
Pb1 N35 C36 C37 -176.6(3) . .
C33 C32 C37 C36 0.4(5) . .
C31 C32 C37 C36 -176.8(3) . .
N35 C36 C37 C32 -0.7(6) . .
